data_7057637
loop_
_publ_author_name
'Boughougal, Amina'
'Cherchali, Fatma Zohra'
'Messai, Amel'
'Attik, Nina'
'Decoret, Dominique'
'Hologne, Maggy'
'Sanglar, Corinne'
'Pilet, Guillaume'
'Tommasino, Jean Bernard'
'Luneau, Dominique'

_publ_section_title
;
 New model of metalloantibiotic: synthesis, structure and biological
 activity of a zinc(ii) mononuclear complex carrying two enrofloxacin and
 sulfadiazine antibiotics
;
_journal_issue 18
_journal_name_full 'New Journal of Chemistry'
_journal_page_first 15346
_journal_paper_doi 10.1039/C8NJ01774C
_journal_volume 42
_journal_year 2018
_chemical_formula_moiety 'C48 H53 Cl1 F2 N10 O12 S1 Zn1'
_chemical_formula_sum 'C48 H53 Cl F2 N10 O12 S Zn'
_chemical_formula_weight 1132.90
_space_group_IT_number 2
_space_group_name_Hall '-P 1'
_space_group_name_H-M_alt 'P -1'
_symmetry_cell_setting triclinic
_symmetry_space_group_name_Hall '-P 1'
_symmetry_space_group_name_H-M 'P -1'
_atom_sites_solution_hydrogens difmap
_atom_sites_solution_primary direct
_audit_update_record
;
2018-08-01 deposited with the CCDC.
2018-08-07 downloaded from the CCDC.
;
_cell_angle_alpha 68.569(5)
_cell_angle_beta 81.395(4)
_cell_angle_gamma 77.993(4)
_cell_formula_units_Z 2
_cell_length_a 12.6714(6)
_cell_length_b 14.1042(7)
_cell_length_c 15.0668(7)
_cell_measurement_reflns_used 10772
_cell_measurement_temperature 293
_cell_measurement_theta_max 29
_cell_measurement_theta_min 3
_cell_volume 2443.7(2)
_computing_cell_refinement 'CrysAlis, (Oxford Diffraction, 2002)'
_computing_data_collection 'Gemini, (Oxford Diffraction, 2006)'
_computing_data_reduction 'CrysAlis, (Oxford Diffraction, 2002)'
_computing_molecular_graphics 'CAMERON (Watkin et al., 1996)'
_computing_publication_material 'CRYSTALS (Betteridge et al., 2003)'
_computing_structure_refinement 'CRYSTALS (Betteridge et al., 2003)'
_computing_structure_solution 'SIR97 (Altomare et al., 1999)'
_diffrn_ambient_temperature 293
_diffrn_measured_fraction_theta_full 0.988
_diffrn_measured_fraction_theta_max 0.934
_diffrn_measurement_device Area
_diffrn_measurement_device_type 'Oxford Diffraction Gemini'
_diffrn_measurement_method \w/2\q
_diffrn_radiation_monochromator graphite
_diffrn_radiation_type 'Mo K\a'
_diffrn_radiation_wavelength 0.71069
_diffrn_reflns_av_R_equivalents 0.039
_diffrn_reflns_limit_h_max 15
_diffrn_reflns_limit_h_min -17
_diffrn_reflns_limit_k_max 18
_diffrn_reflns_limit_k_min -19
_diffrn_reflns_limit_l_max 20
_diffrn_reflns_limit_l_min -19
_diffrn_reflns_number 23105
_diffrn_reflns_theta_full 25.147
_diffrn_reflns_theta_max 29.585
_diffrn_reflns_theta_min 2.643
_diffrn_standards_number 0
_exptl_absorpt_coefficient_mu 0.683
_exptl_absorpt_correction_T_max 0.94
_exptl_absorpt_correction_T_min 0.89
_exptl_absorpt_correction_type analytical
_exptl_absorpt_process_details
; 
 Analytical Absorption (De Meulenaer & Tompa, 1965) 
;
_exptl_crystal_colour colorless
_exptl_crystal_density_diffrn 1.540
_exptl_crystal_density_method 'not measured'
_exptl_crystal_description needle
_exptl_crystal_F_000 1176
_exptl_crystal_size_max 0.504
_exptl_crystal_size_mid 0.354
_exptl_crystal_size_min 0.091
_refine_diff_density_max 1.41
_refine_diff_density_min -2.20
_refine_ls_extinction_method None
_refine_ls_goodness_of_fit_ref 1.0228
_refine_ls_hydrogen_treatment constr
_refine_ls_matrix_type full
_refine_ls_number_parameters 677
_refine_ls_number_reflns 6733
_refine_ls_number_restraints 12
_refine_ls_R_factor_all 0.1241
_refine_ls_R_factor_gt 0.1100
_refine_ls_shift/su_max 0.0003578
_refine_ls_shift/su_mean 0.0000118
_refine_ls_structure_factor_coef F
_refine_ls_weighting_details
;
 Method, part 1, Chebychev polynomial, (Watkin, 1994, Prince, 1982) 
 [weight] = 1.0/[A~0~*T~0~(x)+A~1~*T~1~(x) ... +A~n-1~]*T~n-1~(x)] 
 where A~i~ are the Chebychev coefficients listed below and x= Fcalc/Fmax 
 Method = Robust Weighting (Prince, 1982) 
 W = [weight] * [1-(deltaF/6*sigmaF)^2^]^2^ 
 A~i~ are: 
 12.7 3.40 9.83 3.42 
;
_refine_ls_weighting_scheme calc
_refine_ls_wR_factor_all 0.1012
_refine_ls_wR_factor_gt 0.0979
_refine_ls_wR_factor_ref 0.0938
_reflns_limit_h_max 17
_reflns_limit_h_min -17
_reflns_limit_k_max 19
_reflns_limit_k_min -17
_reflns_limit_l_max 20
_reflns_limit_l_min 0
_reflns_number_gt 9359
_reflns_number_total 11457
_reflns_threshold_expression I>2.0\s(I)
_oxford_diffrn_Wilson_B_factor 0.00
_oxford_diffrn_Wilson_scale 0.00
_oxford_refine_ls_r_factor_ref 0.0966
_oxford_refine_ls_scale 1.543(5)
_oxford_reflns_number_all 11382
_oxford_reflns_threshold_expression_ref I>5.0\s(I)
_cod_data_source_file c8nj01774c2.cif
_cod_data_source_block 1_CCDC1
_cod_depositor_comments 'Adding full bibliography for 7057636--7057637.cif.'
_cod_original_sg_symbol_H-M 'P -1 '
_cod_original_formula_sum 'C48 H53 Cl1 F2 N10 O12 S1 Zn1'
_cod_database_code 7057637

loop_
_symmetry_equiv_pos_as_xyz
x,y,z
-x,-y,-z

loop_
_atom_site_label
_atom_site_type_symbol
_atom_site_fract_x
_atom_site_fract_y
_atom_site_fract_z
_atom_site_U_iso_or_equiv
_atom_site_occupancy
_atom_site_adp_type
_atom_site_refinement_flags_posn
_atom_site_refinement_flags_adp
Zn1 Zn 0.33003(5) 0.46694(6) 0.76130(5) 0.0266 1.0000 Uani . .
O2 O 0.4651(3) 0.4715(4) 0.8269(3) 0.0331 1.0000 Uani . .
C3 C 0.4711(4) 0.5399(4) 0.8603(4) 0.0221 1.0000 Uani . .
C4 C 0.5751(4) 0.5499(4) 0.8810(4) 0.0235 1.0000 Uani . .
C5 C 0.5900(4) 0.6251(5) 0.9155(4) 0.0266 1.0000 Uani . .
N6 N 0.4986(4) 0.6926(4) 0.9329(4) 0.0360 1.0000 Uani . .
C7 C 0.4002(4) 0.6850(5) 0.9143(5) 0.0363 1.0000 Uani . .
C8 C 0.3813(4) 0.6138(5) 0.8787(4) 0.0280 1.0000 Uani . .
C9 C 0.2653(4) 0.6173(5) 0.8648(5) 0.0319 1.0000 Uani . .
O10 O 0.2418(3) 0.5560(4) 0.8303(4) 0.0410 1.0000 Uani . .
O11 O 0.1973(4) 0.6812(4) 0.8891(4) 0.0506 1.0000 Uani . .
C12 C 0.5055(6) 0.7636(6) 0.9832(7) 0.0505 1.0000 Uani . .
C13 C 0.5566(7) 0.8541(8) 0.9310(11) 0.0855 1.0000 Uani . .
C14 C 0.4368(6) 0.8644(7) 0.9534(8) 0.0624 1.0000 Uani . .
C15 C 0.6937(5) 0.6346(5) 0.9301(5) 0.0346 1.0000 Uani . .
C16 C 0.7838(4) 0.5691(5) 0.9146(4) 0.0268 1.0000 Uani . .
N17 N 0.8890(4) 0.5744(4) 0.9276(4) 0.0312 1.0000 Uani . .
C18 C 0.9804(5) 0.5617(5) 0.8565(5) 0.0383 1.0000 Uani . .
C19 C 0.9859(5) 0.6646(5) 0.7744(5) 0.0382 1.0000 Uani . .
N20 N 1.0075(4) 0.7411(4) 0.8147(4) 0.0345 1.0000 Uani . .
C21 C 0.9187(5) 0.7533(5) 0.8899(5) 0.0367 1.0000 Uani . .
C22 C 0.9071(5) 0.6502(5) 0.9661(5) 0.0322 1.0000 Uani . .
C23 C 1.0200(6) 0.8435(6) 0.7408(7) 0.0541 1.0000 Uani . .
C24 C 1.1109(9) 0.8363(8) 0.6644(9) 0.0899 1.0000 Uani . .
C25 C 0.7662(4) 0.4868(5) 0.8876(4) 0.0265 1.0000 Uani . .
C26 C 0.6671(4) 0.4780(5) 0.8705(4) 0.0241 1.0000 Uani . .
F27 F 0.8513(3) 0.4126(3) 0.8823(3) 0.0392 1.0000 Uani . .
O29 O 0.3872(3) 0.5598(4) 0.6350(3) 0.0398 1.0000 Uani . .
C30 C 0.3421(4) 0.6175(5) 0.5613(5) 0.0308 1.0000 Uani . .
C31 C 0.2250(4) 0.6182(5) 0.5551(4) 0.0248 1.0000 Uani . .
C32 C 0.1766(4) 0.6947(5) 0.4783(4) 0.0280 1.0000 Uani . .
N33 N 0.0734(4) 0.7067(4) 0.4617(3) 0.0276 1.0000 Uani . .
C34 C 0.0079(4) 0.6364(4) 0.5201(4) 0.0238 1.0000 Uani . .
C35 C -0.0994(4) 0.6452(4) 0.5004(4) 0.0249 1.0000 Uani . .
C36 C -0.1640(4) 0.5752(4) 0.5569(4) 0.0243 1.0000 Uani . .
N37 N -0.2684(4) 0.5784(4) 0.5364(4) 0.0308 1.0000 Uani . .
C38 C -0.3079(5) 0.6514(5) 0.4465(4) 0.0331 1.0000 Uani . .
C39 C -0.3588(5) 0.7550(5) 0.4546(5) 0.0342 1.0000 Uani . .
N40 N -0.4492(4) 0.7438(4) 0.5323(4) 0.0338 1.0000 Uani . .
C41 C -0.4065(5) 0.6696(5) 0.6243(5) 0.0358 1.0000 Uani . .
C42 C -0.3567(5) 0.5663(5) 0.6120(5) 0.0359 1.0000 Uani . .
C43 C -0.5004(7) 0.8481(7) 0.5387(7) 0.0571 1.0000 Uani . .
C44 C -0.5953(9) 0.8417(9) 0.6107(10) 0.0853 1.0000 Uani . .
C45 C -0.1158(4) 0.4909(4) 0.6346(4) 0.0244 1.0000 Uani . .
F46 F -0.1732(3) 0.4153(3) 0.6857(3) 0.0365 1.0000 Uani . .
C47 C -0.0140(4) 0.4819(4) 0.6561(4) 0.0243 1.0000 Uani . .
C48 C 0.0526(4) 0.5550(4) 0.5993(4) 0.0227 1.0000 Uani . .
C49 C 0.1626(4) 0.5447(4) 0.6221(4) 0.0204 1.0000 Uani . .
O50 O 0.1951(3) 0.4750(3) 0.6969(3) 0.0294 1.0000 Uani . .
C51 C 0.0284(5) 0.7889(5) 0.3771(5) 0.0354 1.0000 Uani . .
C52 C -0.0504(6) 0.8780(6) 0.3922(6) 0.0497 1.0000 Uani . .
C53 C 0.0620(6) 0.8910(6) 0.3451(7) 0.0593 1.0000 Uani . .
O54 O 0.3901(4) 0.6759(4) 0.4897(3) 0.0486 1.0000 Uani . .
N55 N 0.4034(4) 0.3197(4) 0.7735(4) 0.0303 1.0000 Uani . .
C56 C 0.3461(5) 0.2402(5) 0.8109(4) 0.0328 1.0000 Uani . .
N57 N 0.2453(4) 0.2658(4) 0.8482(4) 0.0326 1.0000 Uani . .
S58 S 0.15166(12) 0.21047(13) 0.84130(12) 0.0357 1.0000 Uani . .
C60 C 0.1656(5) 0.0841(5) 0.9260(5) 0.0338 1.0000 Uani . .
C61 C 0.2047(5) 0.0633(5) 1.0121(5) 0.0341 1.0000 Uani . .
C62 C 0.2075(6) -0.0350(6) 1.0835(5) 0.0418 1.0000 Uani . .
C63 C 0.1706(6) -0.1122(6) 1.0657(6) 0.0461 1.0000 Uani . .
N64 N 0.1792(7) -0.2108(6) 1.1339(6) 0.0729 1.0000 Uani . .
C65 C 0.1357(8) -0.0926(7) 0.9780(7) 0.0597 1.0000 Uani . .
C66 C 0.1301(7) 0.0060(6) 0.9075(7) 0.0542 1.0000 Uani . .
O67 O 0.0520(4) 0.2664(4) 0.8710(5) 0.0562 1.0000 Uani . .
O68 O 0.1543(5) 0.2027(5) 0.7484(4) 0.0551 1.0000 Uani . .
N69 N 0.3876(5) 0.1438(5) 0.8117(5) 0.0501 1.0000 Uani . .
C70 C 0.4908(7) 0.1260(6) 0.7778(6) 0.0530 1.0000 Uani . .
C71 C 0.5544(6) 0.2011(7) 0.7416(6) 0.0539 1.0000 Uani . .
C72 C 0.5080(6) 0.2984(6) 0.7401(6) 0.0454 1.0000 Uani . .
Cl73 Cl 0.7118(2) -0.0684(2) 0.6613(2) 0.0814 1.0000 Uani . U
O74 O 0.7457(7) -0.0467(9) 0.7349(7) 0.1096 1.0000 Uani . .
O75 O 0.5989(7) -0.0502(10) 0.6631(9) 0.1320 1.0000 Uani . .
O76 O 0.7479(6) -0.1722(6) 0.6780(6) 0.0864 1.0000 Uani . U
O14 O 0.7596(6) -0.0087(7) 0.5722(6) 0.0883 1.0000 Uani . U
H71 H 0.3412 0.7313 0.9261 0.0437 1.0000 Uiso R .
H121 H 0.5196 0.7314 1.0512 0.0631 1.0000 Uiso R .
H132 H 0.6009 0.8778 0.9631 0.1039 1.0000 Uiso R .
H131 H 0.5858 0.8653 0.8647 0.1041 1.0000 Uiso R .
H141 H 0.4039 0.8984 0.9995 0.0732 1.0000 Uiso R .
H142 H 0.3894 0.8831 0.9032 0.0731 1.0000 Uiso R .
H151 H 0.7003 0.6871 0.9525 0.0398 1.0000 Uiso R .
H181 H 1.0464 0.5381 0.8869 0.0515 1.0000 Uiso R .
H182 H 0.9703 0.5121 0.8297 0.0523 1.0000 Uiso R .
H191 H 1.0435 0.6563 0.7266 0.0460 1.0000 Uiso R .
H192 H 0.9166 0.6881 0.7453 0.0460 1.0000 Uiso R .
H212 H 0.9370 0.7980 0.9187 0.0455 1.0000 Uiso R .
H211 H 0.8512 0.7837 0.8590 0.0449 1.0000 Uiso R .
H221 H 0.9717 0.6222 1.0003 0.0402 1.0000 Uiso R .
H222 H 0.8458 0.6605 1.0113 0.0398 1.0000 Uiso R .
H232 H 1.0336 0.8875 0.7723 0.0652 1.0000 Uiso R .
H231 H 0.9532 0.8720 0.7093 0.0648 1.0000 Uiso R .
H241 H 1.1211 0.9046 0.6228 0.1279 1.0000 Uiso R .
H243 H 1.1778 0.8018 0.6948 0.1279 1.0000 Uiso R .
H242 H 1.0961 0.7982 0.6283 0.1281 1.0000 Uiso R .
H261 H 0.6610 0.4240 0.8508 0.0320 1.0000 Uiso R .
H321 H 0.2180 0.7414 0.4355 0.0354 1.0000 Uiso R .
H351 H -0.1268 0.7005 0.4487 0.0298 1.0000 Uiso R .
H381 H -0.3599 0.6240 0.4270 0.0389 1.0000 Uiso R .
H382 H -0.2473 0.6615 0.3990 0.0390 1.0000 Uiso R .
H391 H -0.3039 0.7835 0.4699 0.0410 1.0000 Uiso R .
H392 H -0.3871 0.8010 0.3946 0.0407 1.0000 Uiso R .
H411 H -0.4647 0.6591 0.6741 0.0430 1.0000 Uiso R .
H412 H -0.3518 0.6964 0.6417 0.0431 1.0000 Uiso R .
H421 H -0.3264 0.5220 0.6711 0.0427 1.0000 Uiso R .
H422 H -0.4099 0.5356 0.5976 0.0429 1.0000 Uiso R .
H432 H -0.4466 0.8764 0.5570 0.0710 1.0000 Uiso R .
H431 H -0.5236 0.8932 0.4769 0.0708 1.0000 Uiso R .
H441 H -0.6356 0.9087 0.6008 0.1440 1.0000 Uiso R .
H443 H -0.5700 0.8126 0.6744 0.1439 1.0000 Uiso R .
H442 H -0.6398 0.7968 0.6041 0.1440 1.0000 Uiso R .
H471 H 0.0127 0.4277 0.7095 0.0289 1.0000 Uiso R .
H511 H 0.0145 0.7671 0.3263 0.0439 1.0000 Uiso R .
H521 H -0.0683 0.8809 0.4559 0.0599 1.0000 Uiso R .
H522 H -0.1115 0.9062 0.3546 0.0601 1.0000 Uiso R .
H531 H 0.1139 0.9028 0.3791 0.0738 1.0000 Uiso R .
H532 H 0.0706 0.9313 0.2783 0.0739 1.0000 Uiso R .
H611 H 0.2283 0.1161 1.0239 0.0426 1.0000 Uiso R .
H621 H 0.2339 -0.0479 1.1416 0.0510 1.0000 Uiso R .
H651 H 0.1122 -0.1453 0.9661 0.0740 1.0000 Uiso R .
H661 H 0.1022 0.0189 0.8492 0.0670 1.0000 Uiso R .
H701 H 0.5215 0.0595 0.7794 0.0660 1.0000 Uiso R .
H711 H 0.6265 0.1875 0.7178 0.0648 1.0000 Uiso R .
H721 H 0.5493 0.3520 0.7140 0.0552 1.0000 Uiso R .
H100 H 0.4418 0.6972 0.5034 0.0598 0.5000 Uiso R .
H641 H 0.2103 -0.2249 1.1927 0.0891 1.0000 Uiso R .
H642 H 0.1541 -0.2645 1.1238 0.0891 1.0000 Uiso R .
H571 H 0.2308 0.3247 0.8045 0.0420 1.0000 Uiso R .
H113 H 0.2137 0.7491 0.8535 0.0653 0.5000 Uiso R .

loop_
_atom_site_aniso_label
_atom_site_aniso_U_11
_atom_site_aniso_U_22
_atom_site_aniso_U_33
_atom_site_aniso_U_23
_atom_site_aniso_U_13
_atom_site_aniso_U_12
Zn1 0.0161(3) 0.0344(4) 0.0293(4) -0.0092(3) -0.0060(2) -0.0045(3)
O2 0.0203(19) 0.041(2) 0.042(3) -0.018(2) -0.0070(18) -0.0049(18)
C3 0.018(2) 0.026(3) 0.021(3) -0.005(2) -0.003(2) -0.006(2)
C4 0.018(2) 0.027(3) 0.024(3) -0.007(2) -0.003(2) -0.002(2)
C5 0.013(2) 0.033(3) 0.036(3) -0.014(3) -0.004(2) -0.002(2)
N6 0.019(2) 0.038(3) 0.061(4) -0.029(3) -0.005(2) -0.002(2)
C7 0.013(2) 0.038(4) 0.060(4) -0.021(3) -0.004(3) -0.001(2)
C8 0.016(2) 0.034(3) 0.033(3) -0.010(3) -0.006(2) -0.003(2)
C9 0.014(2) 0.039(3) 0.043(4) -0.013(3) -0.003(2) -0.004(2)
O10 0.0116(18) 0.064(3) 0.060(3) -0.038(3) -0.0038(19) -0.0041(19)
O11 0.021(2) 0.060(3) 0.084(4) -0.042(3) -0.010(2) 0.001(2)
C12 0.037(4) 0.051(5) 0.073(5) -0.037(4) -0.006(4) 0.001(3)
C13 0.042(5) 0.060(6) 0.171(12) -0.061(7) -0.007(6) -0.006(4)
C14 0.038(4) 0.055(5) 0.112(8) -0.057(5) -0.016(4) 0.013(4)
C15 0.019(3) 0.039(4) 0.057(4) -0.029(3) 0.000(3) -0.008(2)
C16 0.018(2) 0.030(3) 0.037(3) -0.015(3) -0.003(2) -0.005(2)
N17 0.012(2) 0.045(3) 0.045(3) -0.027(3) -0.002(2) -0.004(2)
C18 0.028(3) 0.044(4) 0.058(4) -0.034(3) 0.018(3) -0.022(3)
C19 0.024(3) 0.051(4) 0.050(4) -0.032(3) -0.002(3) -0.002(3)
N20 0.018(2) 0.035(3) 0.052(3) -0.019(3) -0.001(2) -0.002(2)
C21 0.018(3) 0.042(4) 0.060(4) -0.033(3) -0.005(3) 0.004(2)
C22 0.020(3) 0.040(3) 0.047(4) -0.028(3) -0.008(2) 0.000(2)
C23 0.043(4) 0.044(4) 0.070(6) -0.017(4) -0.002(4) -0.003(3)
C24 0.076(7) 0.061(6) 0.107(9) -0.016(6) 0.038(7) -0.013(5)
C25 0.019(2) 0.027(3) 0.036(3) -0.015(3) -0.003(2) 0.000(2)
C26 0.019(2) 0.029(3) 0.026(3) -0.011(2) -0.003(2) -0.004(2)
F27 0.0179(15) 0.038(2) 0.070(3) -0.031(2) -0.0078(16) 0.0042(14)
O29 0.0152(18) 0.052(3) 0.040(3) 0.005(2) -0.0134(18) -0.0118(18)
C30 0.018(3) 0.037(3) 0.037(3) -0.010(3) -0.002(2) -0.010(2)
C31 0.015(2) 0.032(3) 0.029(3) -0.009(2) -0.005(2) -0.006(2)
C32 0.019(2) 0.034(3) 0.029(3) -0.004(3) -0.002(2) -0.012(2)
N33 0.018(2) 0.033(3) 0.026(3) -0.001(2) -0.0067(18) -0.0058(19)
C34 0.020(2) 0.025(3) 0.025(3) -0.006(2) -0.003(2) -0.003(2)
C35 0.018(2) 0.029(3) 0.022(3) -0.003(2) -0.003(2) -0.003(2)
C36 0.015(2) 0.029(3) 0.031(3) -0.012(2) -0.004(2) -0.005(2)
N37 0.018(2) 0.042(3) 0.031(3) -0.007(2) -0.0067(19) -0.010(2)
C38 0.020(3) 0.054(4) 0.027(3) -0.010(3) -0.008(2) -0.012(3)
C39 0.028(3) 0.036(3) 0.030(3) 0.000(3) -0.004(2) -0.008(3)
N40 0.023(2) 0.035(3) 0.041(3) -0.008(2) -0.001(2) -0.009(2)
C41 0.019(3) 0.051(4) 0.034(3) -0.008(3) -0.003(2) -0.009(3)
C42 0.019(3) 0.041(4) 0.039(4) 0.000(3) -0.007(2) -0.009(2)
C43 0.050(5) 0.050(5) 0.067(6) -0.019(4) -0.010(4) 0.001(4)
C44 0.062(6) 0.066(6) 0.119(9) -0.041(7) 0.016(6) 0.008(5)
C45 0.020(2) 0.023(3) 0.029(3) -0.005(2) -0.002(2) -0.008(2)
F46 0.0264(17) 0.0300(19) 0.047(2) 0.0002(16) -0.0054(15) -0.0136(15)
C47 0.019(2) 0.024(3) 0.027(3) -0.004(2) -0.005(2) -0.003(2)
C48 0.015(2) 0.025(3) 0.026(3) -0.006(2) -0.003(2) -0.004(2)
C49 0.012(2) 0.026(3) 0.027(3) -0.011(2) -0.0018(19) -0.005(2)
O50 0.0206(19) 0.029(2) 0.034(2) 0.0006(18) -0.0131(17) -0.0082(17)
C51 0.026(3) 0.034(3) 0.035(3) 0.006(3) -0.013(3) -0.006(3)
C52 0.042(4) 0.037(4) 0.060(5) -0.007(3) -0.014(3) 0.003(3)
C53 0.043(4) 0.044(4) 0.066(5) 0.021(4) -0.020(4) -0.017(3)
O54 0.024(2) 0.071(4) 0.039(3) 0.004(2) -0.0051(19) -0.023(2)
N55 0.029(2) 0.029(3) 0.033(3) -0.005(2) -0.011(2) -0.010(2)
C56 0.031(3) 0.035(3) 0.029(3) -0.006(3) -0.006(2) -0.004(3)
N57 0.028(2) 0.028(3) 0.041(3) -0.009(2) -0.004(2) -0.006(2)
S58 0.0281(7) 0.0371(9) 0.0397(9) -0.0076(7) -0.0100(7) -0.0062(6)
C60 0.032(3) 0.029(3) 0.043(4) -0.012(3) 0.000(3) -0.011(3)
C61 0.035(3) 0.031(3) 0.041(4) -0.017(3) -0.001(3) -0.009(3)
C62 0.041(4) 0.043(4) 0.041(4) -0.018(3) -0.001(3) -0.004(3)
C63 0.042(4) 0.034(4) 0.053(4) -0.004(3) -0.004(3) -0.006(3)
N64 0.089(6) 0.042(4) 0.079(6) 0.002(4) -0.025(5) -0.023(4)
C65 0.067(5) 0.048(5) 0.077(6) -0.024(4) -0.015(5) -0.025(4)
C66 0.062(5) 0.051(5) 0.060(5) -0.021(4) -0.014(4) -0.024(4)
O67 0.028(2) 0.052(3) 0.081(4) -0.018(3) -0.008(2) 0.002(2)
O68 0.064(4) 0.064(4) 0.041(3) -0.012(3) -0.020(3) -0.018(3)
N69 0.049(4) 0.030(3) 0.064(4) -0.012(3) 0.012(3) -0.007(3)
C70 0.055(5) 0.038(4) 0.053(5) -0.011(4) -0.004(4) 0.012(4)
C71 0.032(3) 0.059(5) 0.055(5) -0.011(4) 0.004(3) 0.006(3)
C72 0.033(3) 0.046(4) 0.051(4) -0.009(3) -0.004(3) -0.009(3)
Cl73 0.0671(14) 0.0928(17) 0.0859(16) -0.0288(14) -0.0252(12) -0.0072(12)
O74 0.090(6) 0.164(9) 0.103(6) -0.068(6) -0.027(5) -0.030(6)
O75 0.072(5) 0.199(12) 0.165(10) -0.115(9) -0.043(6) 0.011(6)
O76 0.0709(17) 0.0952(19) 0.0906(18) -0.0271(17) -0.0238(15) -0.0057(15)
O14 0.0727(17) 0.0979(19) 0.0896(18) -0.0253(16) -0.0219(15) -0.0063(15)

loop_
_atom_type_symbol
_atom_type_scat_dispersion_real
_atom_type_scat_dispersion_imag
_atom_type_scat_Cromer_Mann_a1
_atom_type_scat_Cromer_Mann_b1
_atom_type_scat_Cromer_Mann_a2
_atom_type_scat_Cromer_Mann_b2
_atom_type_scat_Cromer_Mann_a3
_atom_type_scat_Cromer_Mann_b3
_atom_type_scat_Cromer_Mann_a4
_atom_type_scat_Cromer_Mann_b4
_atom_type_scat_Cromer_Mann_c
_atom_type_scat_source
C 0.0033 0.0016 2.3100 20.8439 1.0200 10.2075 1.5886 0.5687 0.8650 51.6512 0.2156 'International Tables Vol C 4.2.6.8 and 6.1.1.4'
N 0.0061 0.0033 12.2126 0.0057 3.1322 9.8933 2.0125 28.9975 1.1663 0.5826 -11.5290 'International Tables Vol C 4.2.6.8 and 6.1.1.4'
O 0.0106 0.0060 3.0485 13.2771 2.2868 5.7011 1.5463 0.3239 0.8670 32.9089 0.2508 'International Tables Vol C 4.2.6.8 and 6.1.1.4'
S 0.1246 0.1234 6.9053 1.4679 5.2034 22.2151 1.4379 0.2536 1.5863 56.1720 0.8669 'International Tables Vol C 4.2.6.8 and 6.1.1.4'
Cl 0.1484 0.1585 11.4604 0.0104 7.1964 1.1662 6.2556 18.5194 1.6455 47.7784 -9.5574 'International Tables Vol C 4.2.6.8 and 6.1.1.4'
Zn 0.2839 1.4301 14.0743 3.2655 7.0318 0.2333 5.1652 10.3163 2.4100 58.7097 1.3041 'International Tables Vol C 4.2.6.8 and 6.1.1.4'
F 0.0171 0.0103 3.5392 10.2825 2.6412 4.2944 1.5170 0.2615 1.0243 26.1476 0.2776 'International Tables Vol C 4.2.6.8 and 6.1.1.4'
H 0.0000 0.0000 0.4930 10.5109 0.3229 26.1257 0.1402 3.1424 0.0408 57.7998 0.0030 'International Tables Vol C 4.2.6.8 and 6.1.1.4'

loop_
_geom_angle_atom_site_label_1
_geom_angle_atom_site_label_2
_geom_angle_atom_site_label_3
_geom_angle
_geom_angle_publ_flag
O2 Zn1 O10 87.19(17) yes
O2 Zn1 O29 90.43(17) yes
O10 Zn1 O29 107.6(2) yes
O2 Zn1 O50 175.29(17) yes
O10 Zn1 O50 89.07(18) yes
O29 Zn1 O50 87.98(16) yes
O2 Zn1 N55 85.40(18) yes
O10 Zn1 N55 145.0(2) yes
O29 Zn1 N55 106.6(2) yes
O50 Zn1 N55 99.31(18) yes
Zn1 O2 C3 125.0(4) yes
O2 C3 C4 119.6(5) yes
O2 C3 C8 125.5(5) yes
C4 C3 C8 114.9(5) yes
C3 C4 C5 123.6(5) yes
C3 C4 C26 119.4(5) yes
C5 C4 C26 116.9(5) yes
C4 C5 N6 117.8(5) yes
C4 C5 C15 121.3(5) yes
N6 C5 C15 120.9(5) yes
C5 N6 C7 119.9(5) yes
C5 N6 C12 120.8(5) yes
C7 N6 C12 118.9(5) yes
N6 C7 C8 124.7(5) yes
N6 C7 H71 117.7 no
C8 C7 H71 117.5 no
C3 C8 C7 119.0(5) yes
C3 C8 C9 124.7(5) yes
C7 C8 C9 116.2(5) yes
C8 C9 O10 120.0(5) yes
C8 C9 O11 116.8(6) yes
O10 C9 O11 123.2(5) yes
C9 O10 Zn1 132.7(4) yes
C9 O11 H113 109.0 no
N6 C12 C13 118.3(9) yes
N6 C12 C14 117.0(7) yes
C13 C12 C14 61.7(6) yes
N6 C12 H121 116.4 no
C13 C12 H121 114.6 no
C14 C12 H121 117.6 no
C12 C13 C14 59.1(6) yes
C12 C13 H132 120.4 no
C14 C13 H132 120.8 no
C12 C13 H131 119.2 no
C14 C13 H131 118.8 no
H132 C13 H131 110.3 no
C13 C14 C12 59.2(6) yes
C13 C14 H141 118.2 no
C12 C14 H141 121.4 no
C13 C14 H142 120.3 no
C12 C14 H142 120.6 no
H141 C14 H142 109.4 no
C5 C15 C16 121.9(6) yes
C5 C15 H151 118.6 no
C16 C15 H151 119.5 no
C15 C16 N17 124.7(5) yes
C15 C16 C25 116.1(5) yes
N17 C16 C25 119.1(5) yes
C16 N17 C18 121.0(5) yes
C16 N17 C22 119.8(5) yes
C18 N17 C22 108.6(5) yes
N17 C18 C19 110.1(5) yes
N17 C18 H181 109.5 no
C19 C18 H181 110.1 no
N17 C18 H182 110.3 no
C19 C18 H182 107.8 no
H181 C18 H182 109.0 no
C18 C19 N20 108.3(5) yes
C18 C19 H191 110.6 no
N20 C19 H191 109.3 no
C18 C19 H192 108.6 no
N20 C19 H192 110.8 no
H191 C19 H192 109.3 no
C19 N20 C21 109.5(5) yes
C19 N20 C23 113.5(6) yes
C21 N20 C23 110.4(5) yes
N20 C21 C22 110.7(5) yes
N20 C21 H212 108.3 no
C22 C21 H212 109.2 no
N20 C21 H211 108.2 no
C22 C21 H211 109.7 no
H212 C21 H211 110.8 no
C21 C22 N17 113.0(5) yes
C21 C22 H221 110.0 no
N17 C22 H221 108.0 no
C21 C22 H222 108.3 no
N17 C22 H222 108.8 no
H221 C22 H222 108.6 no
N20 C23 C24 112.8(7) yes
N20 C23 H232 108.2 no
C24 C23 H232 109.7 no
N20 C23 H231 108.1 no
C24 C23 H231 107.5 no
H232 C23 H231 110.6 no
C23 C24 H241 109.5 no
C23 C24 H243 109.2 no
H241 C24 H243 107.9 no
C23 C24 H242 111.3 no
H241 C24 H242 110.1 no
H243 C24 H242 108.8 no
C16 C25 C26 122.8(5) yes
C16 C25 F27 118.5(5) yes
C26 C25 F27 118.7(5) yes
C4 C26 C25 120.6(5) yes
C4 C26 H261 120.4 no
C25 C26 H261 119.0 no
Zn1 O29 C30 132.0(4) yes
O29 C30 C31 119.8(5) yes
O29 C30 O54 123.4(5) yes
C31 C30 O54 116.7(5) yes
C30 C31 C32 116.4(5) yes
C30 C31 C49 124.4(5) yes
C32 C31 C49 119.2(5) yes
C31 C32 N33 124.4(5) yes
C31 C32 H321 118.3 no
N33 C32 H321 117.4 no
C32 N33 C34 120.5(5) yes
C32 N33 C51 121.1(5) yes
C34 N33 C51 118.1(4) yes
N33 C34 C35 121.0(5) yes
N33 C34 C48 118.1(5) yes
C35 C34 C48 120.8(5) yes
C34 C35 C36 121.4(5) yes
C34 C35 H351 118.7 no
C36 C35 H351 119.9 no
C35 C36 N37 122.8(5) yes
C35 C36 C45 116.9(5) yes
N37 C36 C45 120.0(5) yes
C36 N37 C38 119.3(5) yes
C36 N37 C42 120.2(5) yes
C38 N37 C42 110.0(5) yes
N37 C38 C39 111.8(5) yes
N37 C38 H381 109.5 no
C39 C38 H381 109.4 no
N37 C38 H382 108.3 no
C39 C38 H382 108.2 no
H381 C38 H382 109.7 no
C38 C39 N40 111.0(5) yes
C38 C39 H391 108.2 no
N40 C39 H391 108.8 no
C38 C39 H392 110.0 no
N40 C39 H392 109.0 no
H391 C39 H392 109.8 no
C39 N40 C41 109.0(5) yes
C39 N40 C43 110.4(5) yes
C41 N40 C43 112.6(6) yes
N40 C41 C42 109.4(5) yes
N40 C41 H411 109.8 no
C42 C41 H411 109.1 no
N40 C41 H412 109.9 no
C42 C41 H412 109.0 no
H411 C41 H412 109.6 no
C41 C42 N37 111.2(5) yes
C41 C42 H421 107.0 no
N37 C42 H421 107.6 no
C41 C42 H422 111.4 no
N37 C42 H422 109.1 no
H421 C42 H422 110.4 no
N40 C43 C44 112.4(7) yes
N40 C43 H432 108.6 no
C44 C43 H432 108.5 no
N40 C43 H431 108.8 no
C44 C43 H431 108.9 no
H432 C43 H431 109.6 no
C43 C44 H441 109.3 no
C43 C44 H443 109.2 no
H441 C44 H443 110.1 no
C43 C44 H442 109.2 no
H441 C44 H442 110.3 no
H443 C44 H442 108.8 no
C36 C45 F46 118.5(5) yes
C36 C45 C47 122.8(5) yes
F46 C45 C47 118.6(5) yes
C45 C47 C48 120.6(5) yes
C45 C47 H471 119.8 no
C48 C47 H471 119.6 no
C47 C48 C34 117.4(5) yes
C47 C48 C49 120.5(5) yes
C34 C48 C49 122.1(5) yes
C48 C49 C31 115.4(5) yes
C48 C49 O50 119.0(5) yes
C31 C49 O50 125.6(5) yes
Zn1 O50 C49 125.8(3) yes
N33 C51 C52 117.8(6) yes
N33 C51 C53 119.2(6) yes
C52 C51 C53 61.0(5) yes
N33 C51 H511 116.3 no
C52 C51 H511 115.9 no
C53 C51 H511 115.3 no
C51 C52 C53 58.7(5) yes
C51 C52 H521 119.9 no
C53 C52 H521 119.1 no
C51 C52 H522 118.7 no
C53 C52 H522 119.9 no
H521 C52 H522 111.5 no
C52 C53 C51 60.3(5) yes
C52 C53 H531 119.2 no
C51 C53 H531 120.0 no
C52 C53 H532 119.1 no
C51 C53 H532 121.0 no
H531 C53 H532 109.7 no
C30 O54 H100 113.6 no
Zn1 N55 C56 120.4(4) yes
Zn1 N55 C72 121.7(5) yes
C56 N55 C72 117.8(6) yes
N55 C56 N57 114.4(6) yes
N55 C56 N69 122.6(6) yes
N57 C56 N69 123.0(6) yes
C56 N57 S58 119.1(5) yes
C56 N57 H571 96.2 no
S58 N57 H571 101.1 no
N57 S58 C60 109.5(3) yes
N57 S58 O67 105.9(3) yes
C60 S58 O67 106.2(3) yes
N57 S58 O68 112.3(3) yes
C60 S58 O68 107.7(3) yes
O67 S58 O68 114.9(4) yes
S58 C60 C61 120.3(5) yes
S58 C60 C66 119.8(6) yes
C61 C60 C66 119.8(7) yes
C60 C61 C62 120.9(6) yes
C60 C61 H611 119.2 no
C62 C61 H611 120.0 no
C61 C62 C63 119.4(7) yes
C61 C62 H621 120.0 no
C63 C62 H621 120.6 no
C62 C63 N64 119.3(7) yes
C62 C63 C65 119.7(7) yes
N64 C63 C65 120.7(8) yes
C63 N64 H641 119.8 no
C63 N64 H642 121.0 no
H641 N64 H642 119.1 no
C63 C65 C66 121.1(7) yes
C63 C65 H651 119.2 no
C66 C65 H651 119.6 no
C65 C66 C60 119.1(8) yes
C65 C66 H661 119.9 no
C60 C66 H661 121.0 no
C56 N69 C70 117.8(6) yes
N69 C70 C71 123.0(7) yes
N69 C70 H701 119.0 no
C71 C70 H701 118.0 no
C70 C71 C72 117.2(7) yes
C70 C71 H711 122.0 no
C72 C71 H711 120.8 no
C71 C72 N55 121.6(7) yes
C71 C72 H721 119.0 no
N55 C72 H721 119.4 no
O74 Cl73 O75 111.1(6) yes
O74 Cl73 O76 106.5(6) yes
O75 Cl73 O76 108.3(6) yes
O74 Cl73 O14 109.2(6) yes
O75 Cl73 O14 111.6(7) yes
O76 Cl73 O14 110.0(5) yes

loop_
_geom_bond_atom_site_label_1
_geom_bond_atom_site_label_2
_geom_bond_distance
_geom_bond_publ_flag
Zn1 O2 2.124(4) yes
Zn1 O10 1.983(4) yes
Zn1 O29 2.006(4) yes
Zn1 O50 2.052(4) yes
Zn1 N55 2.045(5) yes
O2 C3 1.258(7) yes
C3 C4 1.444(7) yes
C3 C8 1.443(8) yes
C4 C5 1.396(8) yes
C4 C26 1.408(8) yes
C5 N6 1.396(7) yes
C5 C15 1.406(8) yes
N6 C7 1.351(7) yes
N6 C12 1.481(9) yes
C7 C8 1.373(9) yes
C7 H71 0.927 no
C8 C9 1.503(7) yes
C9 O10 1.260(8) yes
C9 O11 1.230(8) yes
O11 H113 0.960 no
C12 C13 1.457(14) yes
C12 C14 1.454(11) yes
C12 H121 0.984 no
C13 C14 1.493(12) yes
C13 H132 0.970 no
C13 H131 0.978 no
C14 H141 0.979 no
C14 H142 0.963 no
C15 C16 1.361(8) yes
C15 H151 0.941 no
C16 N17 1.397(7) yes
C16 C25 1.429(8) yes
N17 C18 1.485(8) yes
N17 C22 1.458(8) yes
C18 C19 1.531(10) yes
C18 H181 0.952 no
C18 H182 0.964 no
C19 N20 1.504(8) yes
C19 H191 0.966 no
C19 H192 0.981 no
N20 C21 1.504(8) yes
N20 C23 1.490(10) yes
C21 C22 1.507(10) yes
C21 H212 0.964 no
C21 H211 0.977 no
C22 H221 0.967 no
C22 H222 0.978 no
C23 C24 1.517(13) yes
C23 H232 0.961 no
C23 H231 0.971 no
C24 H241 0.961 no
C24 H243 0.973 no
C24 H242 0.952 no
C25 C26 1.358(8) yes
C25 F27 1.353(6) yes
C26 H261 0.933 no
O29 C30 1.247(8) yes
C30 C31 1.499(7) yes
C30 O54 1.255(8) yes
C31 C32 1.380(8) yes
C31 C49 1.434(8) yes
C32 N33 1.333(7) yes
C32 H321 0.925 no
N33 C34 1.391(7) yes
N33 C51 1.469(7) yes
C34 C35 1.406(7) yes
C34 C48 1.411(8) yes
C35 C36 1.373(8) yes
C35 H351 0.927 no
C36 N37 1.390(7) yes
C36 C45 1.433(8) yes
N37 C38 1.455(8) yes
N37 C42 1.461(8) yes
C38 C39 1.510(10) yes
C38 H381 0.958 no
C38 H382 0.964 no
C39 N40 1.499(8) yes
C39 H391 0.965 no
C39 H392 0.968 no
N40 C41 1.495(8) yes
N40 C43 1.510(10) yes
C41 C42 1.528(10) yes
C41 H411 0.962 no
C41 H412 0.964 no
C42 H421 0.963 no
C42 H422 0.960 no
C43 C44 1.488(14) yes
C43 H432 0.974 no
C43 H431 0.964 no
C44 H441 0.946 no
C44 H443 0.969 no
C44 H442 0.970 no
C45 F46 1.346(6) yes
C45 C47 1.346(7) yes
C47 C48 1.418(8) yes
C47 H471 0.933 no
C48 C49 1.451(7) yes
C49 O50 1.252(7) yes
C51 C52 1.499(10) yes
C51 C53 1.475(10) yes
C51 H511 0.972 no
C52 C53 1.509(11) yes
C52 H521 0.966 no
C52 H522 0.958 no
C53 H531 0.965 no
C53 H532 0.961 no
O54 H100 0.855 no
N55 C56 1.361(8) yes
N55 C72 1.358(9) yes
C56 N57 1.348(8) yes
C56 N69 1.349(9) yes
N57 S58 1.584(5) yes
N57 H571 0.855 no
S58 C60 1.764(7) yes
S58 O67 1.447(6) yes
S58 O68 1.438(6) yes
C60 C61 1.367(9) yes
C60 C66 1.401(10) yes
C61 C62 1.408(10) yes
C61 H611 0.938 no
C62 C63 1.393(11) yes
C62 H621 0.926 no
C63 N64 1.389(10) yes
C63 C65 1.369(12) yes
N64 H641 0.960 no
N64 H642 0.948 no
C65 C66 1.403(12) yes
C65 H651 0.937 no
C66 H661 0.936 no
N69 C70 1.338(10) yes
C70 C71 1.368(12) yes
C70 H701 0.931 no
C71 C72 1.369(11) yes
C71 H711 0.938 no
C72 H721 0.941 no
Cl73 O74 1.397(8) yes
Cl73 O75 1.399(9) yes
Cl73 O76 1.380(8) yes
Cl73 O14 1.422(9) yes

loop_
_geom_hbond_atom_site_label_D
_geom_hbond_atom_site_label_H
_geom_hbond_atom_site_label_A
_geom_hbond_site_symmetry_A
_geom_hbond_angle_DHA
_geom_hbond_distance_DH
_geom_hbond_distance_HA
_geom_hbond_distance_DA
_geom_hbond_publ_flag
C18 H181 O10 1_655 134.2 0.952 2.528 3.263(11) yes
C42 H422 O29 1_455 129.9 0.960 2.527 3.228(11) yes
C43 H432 O75 1_465 147.7 0.974 2.386 3.252(11) yes
C43 H431 O75 2_566 163.8 0.964 2.564 3.500(11) yes
C51 H511 O68 2_566 129.2 0.972 2.453 3.158(11) yes
O54 H100 N40 1_655 179.4 0.855 1.816 2.671(11) yes
N57 H571 O50 . 178.50 0.855 2.153 3.007(11) yes

loop_
_oxford_twin_element_scale_factors
0.687(3)
0.313(3)
